data_2001847
loop_
_publ_author_name
'Yamada, K.'
'Hori, K.'
'Fukuda, Y.'

_publ_section_title
;Structure of
 \m-carbonato-1\k^2^<i>O</i>^1^,<i>O</i>^2^:2\k^2^<i>O</i>^1^,<i>O</i>^3^-bis[(acetylacetonato)(<i>N</i>,<i>N</i>,<i>N'</i>,<i>N'</i>-tetramethylethylenediamine)nickel(II)]
 (acetylacetonato)aqua(methanol)(<i>N</i>,<i>N</i>,<i>N'</i>,<i>N'</i>-tetramethylethylenediamine)nickel(II)
 tetraphenylborate
;
_journal_issue 3
_journal_name_full 'Acta Crystallographica Section C'
_journal_page_first 445
_journal_page_last 448
_journal_paper_doi 10.1107/S0108270192007091
_journal_volume 49
_journal_year 1993
_chemical_formula_sum 'C59 H95 B N6 Ni3 O11'
_chemical_formula_weight 1251.32
_space_group_IT_number 2
_space_group_name_Hall '-P 1'
_space_group_name_H-M_alt 'P -1'
_symmetry_cell_setting triclinic
_symmetry_space_group_name_Hall '-P 1'
_symmetry_space_group_name_H-M 'P -1'
_cell_angle_alpha 97.41(6)
_cell_angle_beta 95.29(6)
_cell_angle_gamma 117.83(3)
_cell_formula_units_Z 2
_cell_length_a 16.965(9)
_cell_length_b 18.847(8)
_cell_length_c 12.108(7)
_cell_volume 3343(3)
_diffrn_radiation_type Mo
_diffrn_radiation_wavelength 0.71069
_exptl_absorpt_coefficient_mu .894
_exptl_crystal_density_diffrn 1.243
_exptl_crystal_F_000 1336
_cod_data_source_file as1009.cif
_cod_data_source_block as1009_structure_1_of_1
_cod_original_cell_volume 3344(3)
_cod_original_formula_sum 'C59 H95 B1 N6 Ni3 O11'
_cod_database_code 2001847

loop_
_space_group_symop_id
_space_group_symop_operation_xyz
1 x,y,z
2 -x,-y,-z

loop_
_atom_site_label
_atom_site_fract_x
_atom_site_fract_y
_atom_site_fract_z
Ni(1) .61383(2) .84231(2) .56929(3)
Ni(2) .64839(2) .74936(2) .85928(3)
O(1) .63500(10) .80150(10) .7185(2)
O(2) .53920(10) .77630(10) .8383(2)
O(3) .52530(10) .83130(10) .6878(2)
C(1) .5650(2) .8035(2) .7491(3)
O(11) .5338(2) .72290(10) .4993(2)
O(12) .5603(2) .8733(2) .4418(2)
O(21) .72990(10) .86300(10) .9530(2)
O(22) .75600(10) .73690(10) .8321(2)
N(11) .7017(2) .9703(2) .6402(2)
N(12) .7267(2) .8498(2) .4984(2)
N(21) .5652(2) .6243(2) .7692(2)
N(22) .6253(2) .6963(2) 1.0054(2)
C(11) .4700(3) .6937(2) .4158(3)
C(12) .4104(4) .6044(3) .3928(5)
C(13) .4521(3) .7409(3) .3479(4)
C(14) .4966(2) .8253(3) .3611(3)
C(15) .4678(4) .8648(4) .2804(5)
C(16) .7386(5) .9887(3) .7581(4)
C(17) .6587(4) 1.0193(3) .6278(7)
C(18) .7696(3) .9932(3) .5670(6)
C(19) .8004(3) .9349(3) .5403(4)
C(20) .7076(3) .8340(4) .3742(4)
C(21) .7526(3) .7918(3) .5367(4)
C(31) .8133(2) .9057(2) .9476(3)
C(32) .8592(3) .9935(3) 1.0092(4)
C(33) .8647(2) .8767(2) .8934(3)
C(34) .8358(2) .7957(2) .8444(3)
C(35) .9033(3) .7735(3) .7988(4)
C(36) .4682(3) .5998(2) .7367(4)
C(37) .5982(3) .6078(2) .6653(4)
C(38) .5780(3) .5778(2) .8517(4)
C(39) .5638(3) .6075(2) .9661(4)
C(40) .7115(3) .7105(3) 1.0693(4)
C(41) .5828(3) .7322(3) 1.0778(3)
Ni(3) .71547(2) .212301(2) .19839(3)
O(W) .60890(10) .22330(10) .1031(2)
O(Me) .6277(2) .1689(2) .3140(2)
C(Me) .6275(3) .1248(3) .3982(4)
O(31) .79900(10) .1804(2) .2783(2)
O(32) .6504(2) .10170(10) .0950(2)
N(31) .7806(2) .3319(2) .2971(3)
N(32) .8064(2) .2665(2) .0840(3)
C(51) .7907(2) .1098(2) .2634(3)
C(52) .8635(3) .1035(3) .3390(4)
C(53) .7238(3) .0418(2) .1881(4)
C(54) .6592(3) .0403(2) .1088(4)
C(55) .5927(3) -.0393(3) .0284(4)
C(56) .8183(4) .3369(3) .4134(4)
C(57) .7188(3) .3667(3) .3045(4)
C(58) .8553(4) .3806(3) .2407(6)
C(59) .8497(6) .3533(4) .1333(7)
C(60) .7577(4) .2498(5) -.0320(5)
C(61) .8676(4) .2342(4) .0711(6)
B .0751(2) .3366(2) .7431(3)
C(71) .0580(2) .2412(2) .7267(3)
C(72) .0615(3) .2027(2) .8140(4)
C(73) .0458(3) .1208(3) .7980(4)
C(74) .0269(3) .0773(2) .6904(5)
C(75) .0222(3) .1139(2) .6003(4)
C(76) .0380(2) .1932(2) .6189(3)
C(77) -.0222(2) .3362(2) .7453(3)
C(78) -.1052(2) .2710(2) .6901(3)
C(79) -.1843(3) .2771(3) .6828(4)
C(80) -.1828(3) .3478(4) .72621(5)
C(81) -.1024(3) .4125(3) .7872(6)
C(82) -.0242(3) .4064(2) .7944(5)
C(83) .1161(2) .3741(2) .6330(3)
C(84) .0745(3) .4006(2) .5578(3)
C(85) .1106(4) .4292(3) .4619(4)
C(86) .1891(4) .4305(3) .4407(4)
C(87) .2336(3) .4064(3) .5141(4)
C(88) .1971(3) .3769(2) .6078(4)
C(89) .1430(2) .3939(2) .8624(3)
C(90) .2293(2) .4606(2) .8681(4)
C(91) .2821(3) .5102(3) .9720(5)
C(92) .2518(4) .4941(3) 1.0707(4)
C(93) .1678(4) .4291(3) 1.0687(4)
C(94) .1156(3) .3811(3) .9663(4)
H(121) .369(3) .572(3) .319(4)
H(122) .381(6) .583(5) .456(7)
H(123) .466(6) .596(5) .393(7)
H(131) .417(3) .722(3) .287(4)
H(151) .417(5) .825(4) .219(6)
H(152) .523(6) .896(5) .247(7)
H(153) .451(6) .905(5) .320(7)
H(161) .768(5) .955(5) .769(7)
H(162) .688(3) .973(2) .804(3)
H(163) .784(3) 1.048(3) .787(4)
H(171) .629(3) 1.013(3) .550(4)
H(172) .703(3) 1.078(3) .659(4)
H(173) .609(6) 1.001(5) .677(7)
H(181) .728(6) 1.001(5) .509(7)
H(182) .818(3) 1.048(3) .607(4)
H(191) .828(5) .939(5) .619(7)
H(192) .849(3) .954(2) .493(3)
H(201) .691(5) .872(5) .340(7)
H(202) .653(6) .777(5) .356(7)
H(203) .758(5) .832(4) .342(6)
H(211) .768(6) .799(5) .619(8)
H(212) .804(5) .795(4) .500(6)
H(213) .698(6) .736(6) .506(8)
H(321) .919(6) 1.033(5) .992(7)
H(322) .866(6) .989(5) 1.091(7)
H(323) .814(6) 1.013(5) .995(8)
H(331) .919(2) .910(2) .898(3)
H(351) .962(3) .823(3) .795(4)
H(352) .878(3) .737(3) .723(4)
H(353) .915(6) .744(5) .856(7)
H(361) .442(5) .604(4) .806(6)
H(362) .437(2) .541(2) .696(3)
H(363) .459(3) .634(3) .686(4)
H(371) .663(4) .622(3) .682(5)
H(372) .591(2) .642(2) .612(3)
H(373) .561(4) .549(4) .630(5)
H(381) .534(4) .518(3) .827(5)
H(382) .641(3) .586(3) .853(4)
H(391) .573(3) .574(3) 1.018(4)
H(392) .499(4) .594(3) .957(5)
H(401) .743(3) .690(2) 1.019(4)
H(402) .700(3) .681(2) 1.135(3)
H(403 .749(3) .770(3) 1.098(4)
H(411) .525(2) .727(2) 1.042(3)
H(412) .629(3) .792(2) 1.104(4)
H(413) .574(3) .704(3) 1.144(4)
H(W1) .576(4) .167(4) .070(5)
H(W2) .566(3) .226(3) .1361(4)
H(MO) .593(4) .174(3) .317(5)
H(Me1) .691(6) .132(5) .403(7)
H(Me2) .616(6) .138(5) .475(8)
H(Me3) .583(6) .066(5) .362(7)
H(521) .923(6) .104(5) .345(7)
H(522) .874(5) .160(5) .333(7)
H(523) .838(5) .090(4) .411(6)
H(531) .749(5) .020(5) .182(7)
H(551) .601(6) -.082(5) .058(7)
H(552) .608(5) -.038(5) -.051(7)
H(553) .528(5) -.052(5) .024(7)
H(561) .776(6) .322(5) .471(7)
H(562) .833(6) .291(5) .393(7)
H(563) .875(5) .388(5) .447(6)
H(571) .672(5) .336(5) .348(7)
H(572) .734(6) .426(5) .317(7)
H(573) .697(6) .343(5) .221(8)
H(581) .818(6) .410(5) .244(7)
H(582) .921(6) .423(5) .259(7)
H(591) .892(5) .3301(5) .157(7)
H(592) .883(6) .397(5) .090(7)
H(601) .717(6) .208(5) -.103(7)
H(602) .720(6) .258(5) .020(7)
H(603) .798(6) .302(5) -.055(7)
H(611) .851(4) .178(4) .029(6)
H(612) .926(3) .275(3) .055(4)
H(613) .874(5) .234(5) .155(8)
H(72) .056(4) .236(3) .903(5)
H(73) .048(3) .095(3) .861(4)
H(74) .026(4) .011(4) .692(6)
H(75) .031(4) .0761(3) .526(5)
H(76) .040(3) .224(2) .555(3)
H(78) -.115(3) .216(3) .661(4)
H(79) -.2321(4) .240(3) .648(5)
H(80) -.215(3) .356(2) .757(3)
H(81) -.107(4) .462(4) .816(5)
H(82) .035(5) .451(5) .837(7)
H(84) .018(4) .386(4) .583(6)
H(85) .086(4) .454(3) .409(5)
H(86) .196(4) .462(3) .375(5)
H(87) .306(6) .414(5) .481(7)
H(88) .226(3) .350(2) .655(4)
H(90) .270(3) .475(3) .795(4)
H(91) .328(5) .543(4) .964(6)
H(92) .286(4) .512(3) 1.149(5)
H(93) .155(3) .414(2) 1.135(4)
H(94) .061(4) .339(4) .973(5)

loop_
_geom_angle_atom_site_label_1
_geom_angle_atom_site_label_2
_geom_angle_atom_site_label_3
_geom_angle
O(1) Ni(1) O(3) 62.20(10)
O(1) Ni(1) O(11) 86.00(10)
O(1) Ni(1) O(12) 163.80(10)
O(1) Ni(1) N(11) 94.90(10)
O(1) Ni(1) N(12) 99.10(10)
O(3) Ni(1) O(11) 89.50(10)
O(3) Ni(1) O(12) 102.10(10)
O(3) Ni(1) N(11) 92.20(10)
O(3) Ni(1) N(12) 160.90(10)
O(11) Ni(1) O(12) 90.10(10)
O(11) Ni(1) N(11) 178.30(10)
O(11) Ni(1) N(12) 93.70(10)
O(12) Ni(1) N(11) 89.40(10)
O(12) Ni(1) N(12) 96.80(10)
N(11) Ni(1) N(12) 84.70(10)
O(1) Ni(2) O(2) 62.40(10)
O(1) Ni(2) O(21) 89.80(10)
O(1) Ni(2) O(22) 99.20(10)
O(1) Ni(2) N(21) 94.50(10)
O(1) Ni(2) N(22) 163.20(10)
O(2) Ni(2) O(21) 90.20(10)
O(2) Ni(2) O(22) 161.50(10)
O(2) Ni(2) N(21) 92.90(10)
O(2) Ni(2) N(22) 100.90(10)
O(21) Ni(2) O(22) 90.70(10)
O(21) Ni(2) N(21) 175.50(10)
O(21) Ni(2) N(22) 92.20(10)
O(22) Ni(2) N(21) 87.40(10)
O(22) Ni(2) N(22) 97.50(10)
N(21) Ni(2) N(22) 84.00(10)
Ni(1) O(1) Ni(2) 174.70(10)
Ni(1) O(1) C(1) 89.9(2)
Ni(2) O(1) C(1) 90.2(2)
Ni(2) O(2) C(1) 89.5(2)
Ni(1) O(3) C(1) 89.8(2)
O(1) C(1) O(2) 117.9(3)
O(1) C(1) O(3) 117.9(3)
O(2) C(1) O(3) 124.2(3)
O(W) Ni(3) O(Me) 86.50(10)
O(W) Ni(3) O(31) 169.70(10)
O(W) Ni(3) O(32) 80.00(10)
O(W) Ni(3) N(31) 96.20(10)
O(W) Ni(3) N(32) 91.80(10)
O(Me) Ni(3) O(31) 89.70(10)
O(Me) Ni(3) O(32) 90.80(10)
O(Me) Ni(3) N(31) 91.10(10)
O(Me) Ni(3) N(32) 175.30(10)
O(31) Ni(3) O(32) 90.40(10)
O(31) Ni(3) N(31) 93.50(10)
O(31) Ni(3) N(32) 92.70(10)
O(32) Ni(3) N(31) 175.70(10)
O(32) Ni(3) N(32) 93.20(10)
N(31) Ni(3) N(32) 84.70(10)

loop_
_geom_bond_atom_site_label_1
_geom_bond_atom_site_label_2
_geom_bond_distance
Ni(1) O(1) 2.118(2)
Ni(1) O(3) 2.131(3)
Ni(1) O(11) 2.018(3)
Ni(1) O(12) 2.004(3)
Ni(1) N(11) 2.156(3)
Ni(1) N(12) 2.123(3)
Ni(2) O(1) 2.119(2)
Ni(2) O(2) 2.139(2)
Ni(2) O(21) 2.026(2)
Ni(2) O(22) 1.997(3)
Ni(2) N(21) 2.164(3)
Ni(2) N(22) 2.122(3)
O(1) C(1) 1.292(4)
O(2) C(1) 1.281(4)
O(3) C(1) 1.272(4)
O(11) C(11) 1.263(5)
O(12) C(14) 1.267(6)
O(21) C(31) 1.273(5)
O(22) C(34) 1.265(5)
N(11) C(16) 1.433(9)
N(11) C(17) 1.435(9)
N(11) C(18) 1.456(8)
N(12) C(19) 1.481(6)
N(12) C(20) 1.470(7)
N(12) C(21) 1.463(6)
N(21) C(36) 1.484(5)
N(21) C(37) 1.478(6)
N(21) C(38) 1.475(6)
N(22) C(39) 1.479(6)
N(22) C(40) 1.478(6)
N(22) C(41) 1.471(6)
C(11) C(12) 1.473(8)
C(11) C(13) 1.399(7)
C(13) C(14) 1.384(7)
C(14) C(15) 1.479(8)
C(18) C(19) 1.437(9)
C(31) C(32) 1.509(6)
C(31) C(33) 1.395(6)
C(33) C(34) 1.392(6)
C(34) C(35) 1.514(7)
C(38) C(39) 1.509(7)
Ni(3) O(W) 2.160(3)
Ni(3) O(Me) 2.094(3)
Ni(3) O(31) 1.999(3)
Ni(3) O(32) 2.014(3)
Ni(3) N(31) 2.114(3)
Ni(3) N(32) 2.151(4)
O(Me) C(Me) 1.395(6)
O(31) C(51) 1.257(5)
O(32) C(54) 1.263(5)
N(31) C(56) 1.465(8)
N(31) C(57) 1.477(6)
N(31) C(58) 1.466(8)
N(32) C(59) 1.456(11)
N(32) C(60) 1.477(11)
N(32) C(61) 1.439(9)
C(51) C(52) 1.529(7)
C(51) C(53) 1.382(7)
C(53) C(54) 1.376(7)
C(54) C(55) 1.520(7)
C(58) C(59) 1.313(12)
B C(71) 1.663(6)
B C(77) 1.649(6)
B C(83) 1.649(6)
B C(89) 1.645(6)
C(71) C(72) 1.369(6)
C(71) C(76) 1.402(5)
C(72) C(73) 1.422(7)
C(73) C(74) 1.369(8)
C(74) C(75) 1.379(7)
C(75) C(76) 1.373(6)
C(77) C(78) 1.392(6)
C(77) C(82) 1.396(7)
C(78) C(79) 1.397(8)
C(79) C(80) 1.355(9)
C(80) C(81) 1.386(10)
C(81) C(82) 1.380(9)
C(83) C(84) 1.378(6)
C(83) C(88) 1.414(6)
C(84) C(85) 1.413(8)
C(85) C(86) 1.370(9)
C(86) C(87) 1.366(9)
C(87) C(88) 1.397(7)
C(89) C(90) 1.404(6)
C(89) C(94) 1.393(6)
C(90) C(91) 1.401(7)
C(91) C(92) 1.359(9)
C(92) C(93) 1.374(9)
C(93) C(94) 1.378(9)
